data_4106263
loop_
_publ_author_name
'Hiromasa Yokoe'
'Chika Mitsuhashi'
'Yoko Matsuoka'
'Tomoyuki Yoshimura'
'Masahiro Yoshida'
'Kozo Shishido'

_publ_section_title
;
 Enantiocontrolled Total Syntheses of Breviones A, B, and C
;
_journal_name_full 'Journal of the American Chemical Society'
_journal_page_first 8854
_journal_page_last 8857
_journal_paper_doi 10.1021/ja202874d
_journal_volume 133
_journal_year 2011
_chemical_formula_moiety 'C27 H36 O4 '
_chemical_formula_sum 'C27 H36 O4'
_chemical_formula_weight 424.58
_space_group_IT_number 4
_symmetry_cell_setting monoclinic
_symmetry_Int_Tables_number 4
_symmetry_space_group_name_Hall 'P 2yb'
_symmetry_space_group_name_H-M 'P 1 21 1'
_cell_angle_alpha 90
_cell_angle_beta 105.29(3)
_cell_angle_gamma 90
_cell_formula_units_Z 2
_cell_length_a 6.366(3)
_cell_length_b 13.087(6)
_cell_length_c 14.032(5)
_cell_measurement_reflns_used 10682
_cell_measurement_temperature 123.1
_cell_measurement_theta_max 27.4
_cell_measurement_theta_min 3.0
_cell_volume 1127.7(9)
_computing_cell_refinement PROCESS-AUTO
_computing_data_collection PROCESS-AUTO
_computing_data_reduction CrystalStructure
_computing_publication_material 'CrystalStructure 3.6.0'
_computing_structure_refinement CRYSTALS
_computing_structure_solution SIR97
_diffrn_detector_area_resol_mean 10.00
_diffrn_measured_fraction_theta_full 0.9974
_diffrn_measured_fraction_theta_max 0.9974
_diffrn_measurement_device_type 'Rigaku RAXIS-RAPID'
_diffrn_measurement_method \w
_diffrn_radiation_type 'Mo K\a'
_diffrn_radiation_wavelength 0.7107
_diffrn_reflns_av_R_equivalents 0.018
_diffrn_reflns_limit_h_max 8
_diffrn_reflns_limit_h_min -8
_diffrn_reflns_limit_k_max 16
_diffrn_reflns_limit_k_min -14
_diffrn_reflns_limit_l_max 18
_diffrn_reflns_limit_l_min -18
_diffrn_reflns_number 10961
_diffrn_reflns_theta_full 27.44
_diffrn_reflns_theta_max 27.44
_exptl_absorpt_coefficient_mu 0.082
_exptl_absorpt_correction_type none
_exptl_crystal_colour colorless
_exptl_crystal_density_diffrn 1.250
_exptl_crystal_description block
_exptl_crystal_F_000 460.00
_exptl_crystal_size_max 0.80
_exptl_crystal_size_mid 0.50
_exptl_crystal_size_min 0.40
_refine_diff_density_max 0.33
_refine_diff_density_min -0.35
_refine_ls_extinction_method none
_refine_ls_goodness_of_fit_ref 0.991
_refine_ls_hydrogen_treatment refall
_refine_ls_number_parameters 316
_refine_ls_number_reflns 2678
_refine_ls_R_factor_gt 0.0460
_refine_ls_shift/su_max 0.0000
_refine_ls_structure_factor_coef F
_refine_ls_weighting_details 'w = 1/[0.0036Fo^2^ + 1.0000\s(Fo^2^)]'
_refine_ls_weighting_scheme calc
_refine_ls_wR_factor_ref 0.0680
_reflns_number_gt 2470
_reflns_number_total 2678
_reflns_threshold_expression F^2^>2.0\s(F^2^)
_cod_data_source_file ja202874d_si_002.cif
_cod_data_source_block '_067all'
_cod_original_cell_volume 1127.7(8)
_cod_original_formula_sum 'C27 H36 O4 '
_cod_database_code 4106263

loop_
_symmetry_equiv_pos_site_id
_symmetry_equiv_pos_as_xyz
1 +X,+Y,+Z
2 -X,1/2+Y,-Z

loop_
_atom_site_label
_atom_site_type_symbol
_atom_site_fract_x
_atom_site_fract_y
_atom_site_fract_z
_atom_site_U_iso_or_equiv
_atom_site_adp_type
_atom_site_occupancy
_atom_site_symmetry_multiplicity
_atom_site_calc_flag
_atom_site_refinement_flags
O(1) O 0.0922(3) 0.3109(1) 0.5436(1) 0.0226(4) Uani 1.00 1 d .
O(2) O -0.2190(3) 0.3080(2) 0.2527(1) 0.0351(5) Uani 1.00 1 d .
O(16) O 0.2955(4) 0.5913(2) 1.0919(2) 0.0524(7) Uani 1.00 1 d .
O(19) O -0.4895(4) 0.2163(2) 0.2818(2) 0.0500(6) Uani 1.00 1 d .
C(3) C 0.1068(4) 0.1513(2) 0.6264(2) 0.0280(6) Uani 1.00 1 d .
C(4) C 0.0217(4) 0.4975(2) 0.7933(2) 0.0215(5) Uani 1.00 1 d .
C(5) C -0.0974(4) 0.3028(2) 0.6785(2) 0.0213(5) Uani 1.00 1 d .
C(6) C 0.2999(4) 0.4234(2) 0.4111(2) 0.0313(6) Uani 1.00 1 d .
C(7) C -0.0407(4) 0.2423(2) 0.5923(2) 0.0219(5) Uani 1.00 1 d .
C(8) C -0.1932(4) 0.2600(2) 0.4181(2) 0.0263(6) Uani 1.00 1 d .
C(9) C -0.0045(4) 0.3602(2) 0.9212(2) 0.0288(6) Uani 1.00 1 d .
C(10) C 0.1176(4) 0.3963(2) 0.8463(2) 0.0207(5) Uani 1.00 1 d .
C(11) C -0.2033(4) 0.4800(2) 0.7232(2) 0.0253(5) Uani 1.00 1 d .
C(12) C -0.2473(4) 0.2154(2) 0.5071(2) 0.0265(5) Uani 1.00 1 d .
C(13) C -0.1577(4) 0.6017(2) 0.9115(2) 0.0337(6) Uani 1.00 1 d .
C(14) C 0.0904(4) 0.3660(2) 0.3784(2) 0.0250(5) Uani 1.00 1 d .
C(15) C 0.0184(4) 0.5962(2) 0.8549(2) 0.0259(5) Uani 1.00 1 d .
C(17) C 0.2420(5) 0.6300(2) 0.9213(2) 0.0324(6) Uani 1.00 1 d .
C(18) C 0.3616(4) 0.4127(2) 0.8999(2) 0.0280(5) Uani 1.00 1 d .
C(20) C -0.3157(4) 0.2565(2) 0.3178(2) 0.0318(6) Uani 1.00 1 d .
C(21) C -0.1883(4) 0.4079(2) 0.6402(2) 0.0266(5) Uani 1.00 1 d .
C(22) C 0.2037(5) 0.1364(2) 0.7215(2) 0.0307(6) Uani 1.00 1 d .
C(23) C -0.2728(4) 0.2406(2) 0.7111(2) 0.0301(6) Uani 1.00 1 d .
C(24) C 0.1153(4) 0.3144(2) 0.7628(1) 0.0204(5) Uani 1.00 1 d .
C(25) C -0.0046(4) 0.3132(2) 0.4456(2) 0.0232(5) Uani 1.00 1 d .
C(26) C -0.0241(5) 0.3595(2) 0.2825(2) 0.0305(6) Uani 1.00 1 d .
C(27) C 0.1511(5) 0.0830(2) 0.5476(2) 0.0380(7) Uani 1.00 1 d .
C(28) C 0.3164(4) 0.5642(2) 1.0122(2) 0.0337(6) Uani 1.00 1 d .
C(29) C 0.1896(4) 0.2073(2) 0.8029(2) 0.0304(6) Uani 1.00 1 d .
C(30) C 0.4189(4) 0.4623(3) 1.0020(2) 0.0335(6) Uani 1.00 1 d .
C(31) C 0.0410(6) 0.4024(3) 0.1962(2) 0.0434(8) Uani 1.00 1 d .
H(1) H 0.1126 0.5137 0.7515 0.027 Uiso 1.00 1 c R
H(2) H 0.2708 0.4921 0.4256 0.039 Uiso 1.00 1 c R
H(3) H 0.3735 0.4227 0.3603 0.039 Uiso 1.00 1 c R
H(4) H 0.3888 0.3920 0.4687 0.039 Uiso 1.00 1 c R
H(5) H 0.0617 0.3888 0.9842 0.036 Uiso 1.00 1 c R
H(6) H 0.0015 0.2878 0.9256 0.036 Uiso 1.00 1 c R
H(7) H -0.1521 0.3815 0.9001 0.036 Uiso 1.00 1 c R
H(8) H -0.2965 0.4510 0.7588 0.030 Uiso 1.00 1 c R
H(9) H -0.2614 0.5435 0.6956 0.030 Uiso 1.00 1 c R
H(10) H -0.2685 0.1437 0.5005 0.032 Uiso 1.00 1 c R
H(11) H -0.3739 0.2464 0.5181 0.033 Uiso 1.00 1 c R
H(12) H -0.2856 0.6319 0.8706 0.042 Uiso 1.00 1 c R
H(13) H -0.1063 0.6419 0.9694 0.042 Uiso 1.00 1 c R
H(14) H -0.1899 0.5347 0.9295 0.042 Uiso 1.00 1 c R
H(15) H -0.0200 0.6488 0.8068 0.031 Uiso 1.00 1 c R
H(16) H 0.3470 0.6258 0.8843 0.040 Uiso 1.00 1 c R
H(17) H 0.2313 0.6987 0.9414 0.040 Uiso 1.00 1 c R
H(18) H 0.4295 0.3474 0.9068 0.033 Uiso 1.00 1 c R
H(19) H 0.4219 0.4544 0.8584 0.033 Uiso 1.00 1 c R
H(20) H -0.0948 0.4376 0.6051 0.031 Uiso 1.00 1 c R
H(21) H -0.3295 0.3993 0.5969 0.031 Uiso 1.00 1 c R
H(22) H 0.2886 0.0762 0.7389 0.037 Uiso 1.00 1 c R
H(23) H -0.4132 0.2620 0.6741 0.037 Uiso 1.00 1 c R
H(24) H -0.2584 0.2519 0.7794 0.038 Uiso 1.00 1 c R
H(25) H -0.2550 0.1698 0.7001 0.038 Uiso 1.00 1 c R
H(26) H 0.2222 0.3369 0.7314 0.025 Uiso 1.00 1 c R
H(27) H 0.0444 0.0305 0.5321 0.049 Uiso 1.00 1 c R
H(28) H 0.2915 0.0532 0.5708 0.049 Uiso 1.00 1 c R
H(29) H 0.1456 0.1223 0.4901 0.049 Uiso 1.00 1 c R
H(30) H 0.0882 0.1807 0.8355 0.036 Uiso 1.00 1 c R
H(31) H 0.3290 0.2123 0.8486 0.036 Uiso 1.00 1 c R
H(32) H 0.3764 0.4162 1.0457 0.039 Uiso 1.00 1 c R
H(33) H 0.5724 0.4713 1.0221 0.039 Uiso 1.00 1 c R
H(34) H 0.1260 0.3538 0.1725 0.054 Uiso 1.00 1 c R
H(35) H 0.1242 0.4626 0.2162 0.054 Uiso 1.00 1 c R
H(36) H -0.0856 0.4186 0.1452 0.053 Uiso 1.00 1 c R

loop_
_atom_site_aniso_label
_atom_site_aniso_U_11
_atom_site_aniso_U_22
_atom_site_aniso_U_33
_atom_site_aniso_U_12
_atom_site_aniso_U_13
_atom_site_aniso_U_23
O(1) 0.0274(8) 0.0232(8) 0.0186(7) -0.0064(7) 0.0087(6) -0.0010(6)
O(2) 0.040(1) 0.043(1) 0.0212(8) -0.0045(9) 0.0061(7) -0.0029(8)
O(16) 0.059(1) 0.065(2) 0.032(1) -0.007(1) 0.011(1) -0.019(1)
O(19) 0.048(1) 0.067(2) 0.032(1) -0.022(1) 0.0050(9) -0.012(1)
C(3) 0.034(1) 0.021(1) 0.034(1) -0.001(1) 0.017(1) -0.002(1)
C(4) 0.026(1) 0.021(1) 0.020(1) 0.0004(9) 0.0105(8) -0.0003(8)
C(5) 0.024(1) 0.023(1) 0.0182(9) 0.0013(9) 0.0082(8) 0.0000(8)
C(6) 0.030(1) 0.033(1) 0.033(1) -0.002(1) 0.011(1) 0.006(1)
C(7) 0.026(1) 0.020(1) 0.022(1) -0.0045(9) 0.0107(8) -0.0001(8)
C(8) 0.033(1) 0.026(1) 0.022(1) -0.003(1) 0.0113(9) -0.0045(9)
C(9) 0.033(1) 0.033(1) 0.024(1) 0.000(1) 0.0136(9) 0.004(1)
C(10) 0.0211(9) 0.024(1) 0.0168(9) 0.0007(9) 0.0055(7) 0.0007(8)
C(11) 0.028(1) 0.022(1) 0.024(1) 0.0062(9) 0.0040(8) -0.0005(9)
C(12) 0.030(1) 0.027(1) 0.024(1) -0.006(1) 0.0100(9) -0.005(1)
C(13) 0.029(1) 0.036(1) 0.039(1) -0.001(1) 0.013(1) -0.014(1)
C(14) 0.030(1) 0.025(1) 0.023(1) 0.003(1) 0.0118(9) 0.0009(9)
C(15) 0.028(1) 0.023(1) 0.028(1) -0.0014(9) 0.0099(9) -0.0031(9)
C(17) 0.032(1) 0.032(1) 0.036(1) -0.009(1) 0.014(1) -0.010(1)
C(18) 0.022(1) 0.035(1) 0.026(1) 0.002(1) 0.0038(8) -0.001(1)
C(20) 0.035(1) 0.036(1) 0.024(1) -0.003(1) 0.008(1) -0.008(1)
C(21) 0.032(1) 0.025(1) 0.021(1) 0.005(1) 0.0036(8) 0.0010(9)
C(22) 0.035(1) 0.020(1) 0.038(1) 0.006(1) 0.012(1) 0.004(1)
C(23) 0.031(1) 0.035(1) 0.028(1) -0.007(1) 0.0125(9) -0.002(1)
C(24) 0.024(1) 0.021(1) 0.0177(9) 0.0013(9) 0.0077(7) 0.0028(8)
C(25) 0.029(1) 0.021(1) 0.021(1) 0.0027(9) 0.0095(8) -0.0042(9)
C(26) 0.038(1) 0.033(1) 0.022(1) 0.003(1) 0.011(1) 0.001(1)
C(27) 0.050(2) 0.028(1) 0.044(2) 0.001(1) 0.025(1) -0.007(1)
C(28) 0.025(1) 0.045(2) 0.030(1) -0.013(1) 0.0053(9) -0.013(1)
C(29) 0.037(1) 0.026(1) 0.027(1) 0.008(1) 0.006(1) 0.005(1)
C(30) 0.027(1) 0.046(2) 0.025(1) -0.004(1) 0.0023(9) -0.004(1)
C(31) 0.054(2) 0.055(2) 0.024(1) -0.001(2) 0.016(1) 0.006(1)

loop_
_atom_type_symbol
_atom_type_description
_atom_type_scat_dispersion_real
_atom_type_scat_dispersion_imag
_atom_type_scat_source
C C 0.003 0.002
;
International Tables for Crystallography
(1992, Vol. C, Tables 4.2.6.8 and 6.1.1.4)
;
H H 0.000 0.000
;
International Tables for Crystallography
(1992, Vol. C, Table 6.1.1.4)
;
O O 0.011 0.006
;
International Tables for Crystallography
(1992, Vol. C, Tables 4.2.6.8 and 6.1.1.4)
;

loop_
_geom_angle_atom_site_label_1
_geom_angle_atom_site_label_2
_geom_angle_atom_site_label_3
_geom_angle
O(1) C(7) C(3) 103.6(2)
O(1) C(7) C(5) 108.5(2)
O(1) C(7) C(12) 104.2(2)
C(25) O(1) C(7) 108.1(2)
O(1) C(25) C(8) 114.3(2)
O(1) C(25) C(14) 121.7(2)
O(2) C(20) C(8) 114.3(2)
C(26) O(2) C(20) 123.6(2)
O(2) C(20) O(19) 116.7(2)
O(2) C(26) C(14) 122.5(3)
O(2) C(26) C(31) 111.1(2)
O(16) C(28) C(17) 121.7(3)
O(16) C(28) C(30) 120.2(3)
O(19) C(20) C(8) 129.0(3)
C(3) C(7) C(5) 113.8(2)
C(3) C(7) C(12) 113.0(2)
C(22) C(3) C(7) 121.4(3)
C(27) C(3) C(7) 117.1(2)
C(27) C(3) C(22) 121.4(3)
C(3) C(22) C(29) 124.8(2)
C(4) C(10) C(24) 107.2(2)
C(15) C(4) C(10) 120.0(2)
C(4) C(10) C(9) 112.4(2)
C(11) C(4) C(10) 111.3(2)
C(4) C(10) C(18) 109.2(2)
C(4) C(11) C(21) 110.3(2)
C(15) C(4) C(11) 109.5(2)
C(4) C(15) C(13) 116.5(2)
C(4) C(15) C(17) 115.2(2)
C(5) C(7) C(12) 112.7(2)
C(21) C(5) C(7) 109.1(2)
C(24) C(5) C(7) 107.9(2)
C(23) C(5) C(7) 107.0(2)
C(24) C(5) C(21) 110.6(2)
C(23) C(5) C(21) 109.9(2)
C(5) C(21) C(11) 112.6(2)
C(24) C(5) C(23) 112.2(2)
C(5) C(24) C(29) 108.2(2)
C(5) C(24) C(10) 117.8(2)
C(6) C(14) C(25) 122.6(2)
C(6) C(14) C(26) 122.7(3)
C(7) C(12) C(8) 102.6(2)
C(20) C(8) C(12) 128.9(2)
C(25) C(8) C(12) 110.2(2)
C(25) C(8) C(20) 120.8(3)
C(8) C(25) C(14) 124.0(2)
C(9) C(10) C(24) 112.8(2)
C(9) C(10) C(18) 109.5(2)
C(24) C(10) C(18) 105.4(2)
C(10) C(18) C(30) 118.3(2)
C(10) C(24) C(29) 113.9(2)
C(13) C(15) C(17) 110.8(2)
C(26) C(14) C(25) 114.7(2)
C(14) C(26) C(31) 126.3(3)
C(15) C(17) C(28) 112.3(2)
C(17) C(28) C(30) 118.2(3)
C(18) C(30) C(28) 117.5(2)
C(22) C(29) C(24) 111.1(2)
C(3) C(22) H(22) 117.5770
C(3) C(27) H(28) 109.6019
C(3) C(27) H(29) 109.3300
C(3) C(27) H(27) 109.4744
H(1) C(4) C(10) 104.8806
H(1) C(4) C(11) 104.8784
C(4) C(11) H(8) 109.3285
C(4) C(11) H(9) 109.2962
H(1) C(4) C(15) 104.9108
C(4) C(15) H(15) 104.1742
C(5) C(21) H(20) 108.4941
C(5) C(21) H(21) 108.8125
C(5) C(23) H(25) 109.7820
C(5) C(23) H(23) 109.3179
C(5) C(23) H(24) 109.3173
C(5) C(24) H(26) 105.2317
H(2) C(6) C(14) 109.3535
H(4) C(6) C(14) 109.1279
H(3) C(6) C(14) 109.9273
H(4) C(6) H(2) 109.4739
H(3) C(6) H(2) 109.4697
H(4) C(6) H(3) 109.4739
C(7) C(12) H(10) 111.4286
C(7) C(12) H(11) 110.9389
C(8) C(12) H(10) 111.2794
C(8) C(12) H(11) 111.0283
H(5) C(9) C(10) 109.5634
H(6) C(9) C(10) 109.3888
H(7) C(9) C(10) 109.4495
H(6) C(9) H(5) 109.4796
H(7) C(9) H(5) 109.4735
H(7) C(9) H(6) 109.4725
C(10) C(18) H(18) 107.1349
C(10) C(18) H(19) 107.3578
C(10) C(24) H(26) 105.2810
C(11) C(21) H(20) 108.6020
C(11) C(21) H(21) 108.8527
H(8) C(11) C(21) 109.2638
H(9) C(11) C(21) 109.1602
H(9) C(11) H(8) 109.4603
H(11) C(12) H(10) 109.4564
H(13) C(13) C(15) 109.5904
H(14) C(13) C(15) 109.3146
H(12) C(13) C(15) 109.5055
C(13) C(15) H(15) 104.2551
H(13) C(13) H(12) 109.4734
H(14) C(13) H(12) 109.4695
H(14) C(13) H(13) 109.4738
C(15) C(17) H(16) 108.8293
C(15) C(17) H(17) 108.7904
H(15) C(15) C(17) 104.1471
H(16) C(17) C(28) 108.7254
H(17) C(17) C(28) 108.7062
H(17) C(17) H(16) 109.4621
C(18) C(30) H(32) 107.3938
C(18) C(30) H(33) 107.6483
H(18) C(18) C(30) 107.1593
H(19) C(18) C(30) 107.2425
H(19) C(18) H(18) 109.4604
H(21) C(21) H(20) 109.4641
H(22) C(22) C(29) 117.6236
C(22) C(29) H(30) 109.0950
C(22) C(29) H(31) 108.9542
H(25) C(23) H(23) 109.4701
H(24) C(23) H(23) 109.4756
H(25) C(23) H(24) 109.4639
H(26) C(24) C(29) 105.2459
C(24) C(29) H(30) 109.0707
C(24) C(29) H(31) 109.0927
C(26) C(31) H(34) 109.9432
C(26) C(31) H(35) 108.9805
C(26) C(31) H(36) 109.4862
H(28) C(27) H(27) 109.4750
H(29) C(27) H(27) 109.4732
H(29) C(27) H(28) 109.4726
C(28) C(30) H(32) 107.3025
C(28) C(30) H(33) 107.4222
H(31) C(29) H(30) 109.4654
H(33) C(30) H(32) 109.4599
H(35) C(31) H(34) 109.4708
H(36) C(31) H(34) 109.4733
H(36) C(31) H(35) 109.4719

loop_
_geom_bond_atom_site_label_1
_geom_bond_atom_site_label_2
_geom_bond_distance
O(1) C(7) 1.518(3)
O(1) C(25) 1.352(3)
O(2) C(20) 1.399(4)
O(2) C(26) 1.377(4)
O(16) C(28) 1.213(4)
O(19) C(20) 1.210(4)
C(3) C(7) 1.512(4)
C(3) C(22) 1.327(4)
C(3) C(27) 1.508(5)
C(4) C(10) 1.561(3)
C(4) C(11) 1.526(3)
C(4) C(15) 1.559(4)
C(5) C(7) 1.564(4)
C(5) C(21) 1.533(4)
C(5) C(23) 1.548(4)
C(5) C(24) 1.552(3)
C(6) C(14) 1.493(4)
C(7) C(12) 1.566(3)
C(8) C(12) 1.498(4)
C(8) C(20) 1.420(3)
C(8) C(25) 1.352(4)
C(9) C(10) 1.538(4)
C(10) C(18) 1.552(3)
C(10) C(24) 1.584(3)
C(11) C(21) 1.520(4)
C(13) C(15) 1.535(4)
C(14) C(25) 1.427(4)
C(14) C(26) 1.350(3)
C(15) C(17) 1.546(4)
C(17) C(28) 1.507(4)
C(18) C(30) 1.528(4)
C(22) C(29) 1.494(4)
C(24) C(29) 1.536(4)
C(26) C(31) 1.488(5)
C(28) C(30) 1.508(5)
C(4) H(1) 0.9500
C(6) H(2) 0.9500
C(6) H(3) 0.9501
C(6) H(4) 0.9500
C(9) H(5) 0.9500
C(9) H(6) 0.9500
C(9) H(7) 0.9500
C(11) H(8) 0.9500
C(11) H(9) 0.9500
C(12) H(10) 0.9500
C(12) H(11) 0.9500
C(13) H(12) 0.9500
C(13) H(13) 0.9501
C(13) H(14) 0.9500
C(15) H(15) 0.9500
C(17) H(16) 0.9500
C(17) H(17) 0.9500
C(18) H(18) 0.9500
C(18) H(19) 0.9500
C(21) H(20) 0.9500
C(21) H(21) 0.9500
C(22) H(22) 0.9500
C(23) H(23) 0.9500
C(23) H(24) 0.9501
C(23) H(25) 0.9500
C(24) H(26) 0.9500
C(27) H(27) 0.9500
C(27) H(28) 0.9500
C(27) H(29) 0.9499
C(29) H(30) 0.9500
C(29) H(31) 0.9500
C(30) H(32) 0.9500
C(30) H(33) 0.9500
C(31) H(34) 0.9500
C(31) H(35) 0.9500
C(31) H(36) 0.9500

loop_
_geom_contact_atom_site_label_1
_geom_contact_atom_site_label_2
_geom_contact_distance
_geom_contact_site_symmetry_2
O(1) C(3) 2.381(3) .
O(1) C(5) 2.501(3) .
O(1) C(6) 2.943(4) .
O(1) C(8) 2.272(3) .
O(1) C(12) 2.433(3) .
O(1) C(14) 2.426(3) .
O(1) C(20) 3.599(3) .
O(1) C(21) 2.814(4) .
O(1) C(22) 3.318(3) .
O(1) C(24) 3.042(3) .
O(1) C(26) 3.597(3) .
O(1) C(27) 3.005(4) .
O(2) O(19) 2.223(4) .
O(2) C(8) 2.368(3) .
O(2) C(14) 2.392(3) .
O(2) C(15) 3.554(4) 54602
O(2) C(17) 3.352(4) 54602
O(2) C(25) 2.691(3) .
O(2) C(31) 2.364(5) .
O(16) C(13) 3.299(3) .
O(16) C(15) 3.327(3) .
O(16) C(17) 2.379(4) .
O(16) C(30) 2.363(4) .
O(16) C(31) 3.487(5) 55601
O(19) C(8) 2.375(3) .
O(19) C(12) 3.129(3) .
O(19) C(13) 3.383(4) 44602
O(19) C(25) 3.559(3) .
O(19) C(26) 3.504(4) .
C(3) C(5) 2.577(4) .
C(3) C(8) 3.357(4) .
C(3) C(12) 2.567(3) .
C(3) C(23) 3.180(4) .
C(3) C(24) 2.856(4) .
C(3) C(25) 3.237(4) .
C(3) C(29) 2.501(4) .
C(4) C(5) 3.002(3) .
C(4) C(9) 2.575(4) .
C(4) C(13) 2.630(4) .
C(4) C(17) 2.622(4) .
C(4) C(18) 2.537(3) .
C(4) C(21) 2.500(3) .
C(4) C(24) 2.531(4) .
C(4) C(28) 3.267(3) .
C(4) C(30) 3.358(3) .
C(5) C(8) 3.584(3) .
C(5) C(9) 3.384(4) .
C(5) C(10) 2.686(3) .
C(5) C(11) 2.540(4) .
C(5) C(12) 2.606(3) .
C(5) C(22) 2.857(4) .
C(5) C(25) 3.473(4) .
C(5) C(29) 2.503(3) .
C(6) C(25) 2.561(4) .
C(6) C(26) 2.496(4) .
C(6) C(31) 3.041(4) .
C(7) C(8) 2.391(3) .
C(7) C(21) 2.524(4) .
C(7) C(22) 2.477(3) .
C(7) C(23) 2.502(4) .
C(7) C(24) 2.520(3) .
C(7) C(25) 2.325(4) .
C(7) C(27) 2.576(4) .
C(7) C(29) 2.968(3) .
C(8) C(14) 2.454(4) .
C(8) C(26) 2.749(4) .
C(8) C(27) 3.374(4) .
C(9) C(11) 3.150(4) .
C(9) C(13) 3.302(4) .
C(9) C(15) 3.240(4) .
C(9) C(18) 2.523(4) .
C(9) C(23) 3.377(4) .
C(9) C(24) 2.601(4) .
C(9) C(28) 3.399(4) .
C(9) C(29) 3.059(4) .
C(9) C(30) 2.953(4) .
C(10) C(11) 2.549(3) .
C(10) C(13) 3.463(4) .
C(10) C(15) 2.701(4) .
C(10) C(17) 3.263(4) .
C(10) C(21) 3.032(3) .
C(10) C(23) 3.384(3) .
C(10) C(28) 3.209(4) .
C(10) C(29) 2.615(4) .
C(10) C(30) 2.645(3) .
C(11) C(13) 3.034(4) .
C(11) C(15) 2.519(3) .
C(11) C(23) 3.164(4) .
C(11) C(24) 2.920(4) .
C(12) C(20) 2.632(4) .
C(12) C(21) 3.101(4) .
C(12) C(23) 2.929(4) .
C(12) C(25) 2.339(4) .
C(12) C(27) 3.001(4) .
C(13) O(19) 3.383(4) 45602
C(13) C(17) 2.536(4) .
C(13) C(28) 3.013(4) .
C(14) C(20) 2.878(4) .
C(14) C(27) 3.517(4) 55602
C(14) C(31) 2.534(4) .
C(15) O(2) 3.554(4) 55602
C(15) C(18) 3.194(4) .
C(15) C(28) 2.536(3) .
C(15) C(30) 3.325(4) .
C(17) O(2) 3.352(4) 55602
C(17) C(18) 2.978(4) .
C(17) C(30) 2.587(4) .
C(18) C(24) 2.495(3) .
C(18) C(28) 2.595(4) .
C(18) C(29) 3.081(4) .
C(20) C(25) 2.410(3) .
C(20) C(26) 2.447(4) .
C(21) C(23) 2.523(4) .
C(21) C(24) 2.536(3) .
C(21) C(25) 3.472(4) .
C(21) C(27) 3.547(4) 55602
C(22) C(23) 3.293(4) .
C(22) C(24) 2.500(4) .
C(22) C(27) 2.473(4) .
C(23) C(24) 2.572(4) .
C(23) C(29) 2.918(4) .
C(25) C(26) 2.338(4) .
C(25) C(27) 3.370(4) .
C(27) C(14) 3.517(4) 54602
C(27) C(21) 3.547(4) 54602
C(31) O(16) 3.487(5) 55401
O(1) H(2) 3.2601 .
O(1) H(4) 2.6128 .
O(1) H(10) 3.1159 .
O(1) H(11) 3.0154 .
O(1) H(20) 2.3348 .
O(1) H(21) 3.1882 .
O(1) H(23) 3.2601 65501
O(1) H(26) 2.5682 .
O(1) H(27) 3.1082 55602
O(1) H(28) 3.5879 .
O(1) H(29) 2.6285 .
O(2) H(15) 2.8351 54602
O(2) H(16) 3.0384 54602
O(2) H(17) 3.0605 54602
O(2) H(22) 3.5420 55602
O(2) H(34) 2.7859 .
O(2) H(35) 3.1179 .
O(2) H(36) 2.4012 .
O(16) H(5) 3.2182 .
O(16) H(13) 2.7580 .
O(16) H(14) 3.4015 .
O(16) H(16) 3.0474 .
O(16) H(17) 2.4759 .
O(16) H(32) 2.4754 .
O(16) H(33) 2.7273 .
O(16) H(34) 3.5736 55601
O(16) H(35) 2.8450 55601
O(16) H(36) 3.5403 55601
O(19) H(3) 3.1244 45501
O(19) H(9) 2.8269 44602
O(19) H(10) 3.1644 .
O(19) H(11) 3.2239 .
O(19) H(12) 2.4968 44602
O(19) H(15) 3.1685 44602
O(19) H(16) 2.9613 54602
O(19) H(34) 3.1003 45501
C(3) H(2) 3.1199 54602
C(3) H(10) 2.5701 .
C(3) H(11) 3.2792 .
C(3) H(22) 1.9570 .
C(3) H(23) 3.2882 65501
C(3) H(25) 2.7701 .
C(3) H(26) 2.8339 .
C(3) H(27) 2.0325 .
C(3) H(28) 2.0340 .
C(3) H(29) 2.0308 .
C(3) H(30) 2.9911 .
C(3) H(31) 3.1667 .
C(4) H(5) 2.9824 .
C(4) H(6) 3.3337 .
C(4) H(7) 2.5770 .
C(4) H(8) 2.0473 .
C(4) H(9) 2.0470 .
C(4) H(12) 3.0371 .
C(4) H(13) 3.3778 .
C(4) H(14) 2.6573 .
C(4) H(15) 2.0144 .
C(4) H(16) 2.7099 .
C(4) H(17) 3.4017 .
C(4) H(18) 3.3069 .
C(4) H(19) 2.5323 .
C(4) H(20) 2.6641 .
C(4) H(21) 3.3142 .
C(4) H(26) 2.7162 .
C(5) H(1) 3.1180 .
C(5) H(6) 3.3628 .
C(5) H(7) 3.3800 .
C(5) H(8) 2.7200 .
C(5) H(9) 3.3480 .
C(5) H(10) 3.2139 .
C(5) H(11) 2.5732 .
C(5) H(20) 2.0439 .
C(5) H(21) 2.0476 .
C(5) H(23) 2.0668 .
C(5) H(24) 2.0668 .
C(5) H(25) 2.0722 .
C(5) H(26) 2.0216 .
C(5) H(30) 2.7258 .
C(5) H(31) 3.3237 .
C(6) H(10) 3.1684 55602
C(6) H(11) 3.2066 65501
C(6) H(21) 3.0388 65501
C(6) H(25) 3.5618 55602
C(6) H(27) 2.8897 55602
C(6) H(28) 3.0614 65602
C(6) H(34) 3.3602 .
C(6) H(35) 2.7142 .
C(7) H(2) 3.5708 54602
C(7) H(10) 2.1072 .
C(7) H(11) 2.1016 .
C(7) H(20) 2.5922 .
C(7) H(21) 2.7686 .
C(7) H(22) 3.3266 .
C(7) H(23) 2.9041 .
C(7) H(24) 3.2778 .
C(7) H(25) 2.4764 .
C(7) H(26) 2.5345 .
C(7) H(27) 2.9873 .
C(7) H(28) 3.3205 .
C(7) H(29) 2.6137 .
C(7) H(30) 3.3897 .
C(8) H(3) 3.4060 45501
C(8) H(4) 3.3976 45501
C(8) H(10) 2.0442 .
C(8) H(11) 2.0414 .
C(8) H(20) 3.4360 .
C(8) H(21) 3.3926 .
C(8) H(27) 3.5494 .
C(8) H(29) 2.7894 .
C(9) H(1) 3.3449 .
C(9) H(8) 2.7980 .
C(9) H(14) 2.5895 .
C(9) H(18) 3.5593 45501
C(9) H(18) 2.8275 .
C(9) H(19) 3.3068 .
C(9) H(24) 2.6241 .
C(9) H(26) 3.3589 .
C(9) H(30) 2.7703 .
C(9) H(31) 3.2282 .
C(9) H(32) 2.6894 .
C(9) H(34) 3.4044 55601
C(9) H(36) 3.4053 55601
C(10) H(1) 2.0247 .
C(10) H(5) 2.0605 .
C(10) H(6) 2.0585 .
C(10) H(7) 2.0592 .
C(10) H(8) 2.6955 .
C(10) H(9) 3.3636 .
C(10) H(14) 3.1126 .
C(10) H(15) 3.4256 .
C(10) H(16) 3.3199 .
C(10) H(18) 2.0444 .
C(10) H(19) 2.0471 .
C(10) H(20) 3.3388 .
C(10) H(24) 3.0003 .
C(10) H(26) 2.0505 .
C(10) H(30) 2.8281 .
C(10) H(31) 2.7536 .
C(10) H(32) 2.8615 .
C(10) H(33) 3.4158 .
C(11) H(1) 1.9941 .
C(11) H(7) 2.7384 .
C(11) H(12) 3.0139 .
C(11) H(14) 2.9619 .
C(11) H(15) 2.6258 .
C(11) H(19) 3.4321 45501
C(11) H(20) 2.0332 .
C(11) H(21) 2.0361 .
C(11) H(23) 3.1500 .
C(11) H(24) 3.1312 .
C(11) H(26) 3.2698 .
C(12) H(2) 3.0909 54602
C(12) H(4) 3.2137 45501
C(12) H(20) 3.2544 .
C(12) H(21) 2.8294 .
C(12) H(23) 2.8774 .
C(12) H(25) 2.7862 .
C(12) H(27) 3.0139 .
C(12) H(29) 2.8493 .
C(13) H(1) 3.3714 .
C(13) H(5) 3.1637 .
C(13) H(7) 2.8893 .
C(13) H(8) 2.8765 .
C(13) H(9) 3.0232 .
C(13) H(15) 1.9940 .
C(13) H(16) 3.0931 45501
C(13) H(16) 3.3462 .
C(13) H(17) 2.7113 .
C(13) H(19) 3.2236 45501
C(13) H(33) 3.1145 45501
C(13) H(34) 3.5256 55602
C(14) H(2) 2.0181 .
C(14) H(3) 2.0248 .
C(14) H(4) 2.0156 .
C(14) H(27) 2.7450 55602
C(14) H(29) 3.5295 .
C(14) H(34) 2.9590 .
C(14) H(35) 2.6590 .
C(14) H(36) 3.2372 .
C(15) H(1) 2.0235 .
C(15) H(5) 3.2345 .
C(15) H(7) 3.1356 .
C(15) H(8) 2.8324 .
C(15) H(9) 2.5584 .
C(15) H(12) 2.0570 .
C(15) H(13) 2.0581 .
C(15) H(14) 2.0548 .
C(15) H(16) 2.0591 .
C(15) H(17) 2.0587 .
C(15) H(19) 3.1577 .
C(15) H(34) 3.4907 55602
C(17) H(1) 2.7638 .
C(17) H(5) 3.5479 .
C(17) H(12) 3.2428 .
C(17) H(12) 3.2694 65501
C(17) H(13) 2.4849 .
C(17) H(14) 3.0461 .
C(17) H(15) 2.0025 .
C(17) H(19) 2.8095 .
C(17) H(32) 3.2901 .
C(17) H(33) 3.0272 .
C(18) H(1) 2.6151 .
C(18) H(5) 2.5174 .
C(18) H(6) 2.9156 .
C(18) H(7) 3.2967 .
C(18) H(7) 3.1220 65501
C(18) H(8) 3.3413 65501
C(18) H(14) 3.2029 65501
C(18) H(16) 2.7945 .
C(18) H(26) 2.5002 .
C(18) H(30) 3.4988 .
C(18) H(31) 2.7142 .
C(18) H(32) 2.0265 .
C(18) H(33) 2.0295 .
C(20) H(3) 3.1014 45501
C(20) H(10) 2.9056 .
C(20) H(11) 2.9339 .
C(20) H(12) 3.5443 44602
C(20) H(15) 3.4012 54602
C(20) H(16) 3.2713 54602
C(21) H(1) 2.5368 .
C(21) H(4) 3.1122 45501
C(21) H(8) 2.0409 .
C(21) H(9) 2.0397 .
C(21) H(11) 2.7830 .
C(21) H(23) 2.5080 .
C(21) H(24) 2.9401 .
C(21) H(25) 3.2848 .
C(21) H(26) 2.7494 .
C(21) H(27) 3.2290 55602
C(21) H(28) 3.4345 55602
C(21) H(29) 3.3989 55602
C(22) H(23) 3.1531 65501
C(22) H(24) 3.5861 .
C(22) H(25) 2.8890 .
C(22) H(25) 3.5635 65501
C(22) H(26) 2.6276 .
C(22) H(27) 2.9286 .
C(22) H(28) 2.5670 .
C(22) H(29) 3.1740 .
C(22) H(30) 2.0160 .
C(22) H(31) 2.0144 .
C(22) H(35) 3.3560 54602
C(22) H(36) 3.5965 54602
C(23) H(6) 3.1175 .
C(23) H(7) 3.1547 .
C(23) H(8) 2.8487 .
C(23) H(10) 3.2231 .
C(23) H(11) 2.6154 .
C(23) H(20) 3.3229 .
C(23) H(21) 2.5904 .
C(23) H(26) 3.5344 45501
C(23) H(26) 3.3356 .
C(23) H(30) 2.6121 .
C(23) H(31) 3.5863 45501
C(24) H(1) 2.6119 .
C(24) H(5) 3.3562 .
C(24) H(6) 2.5932 .
C(24) H(7) 3.0163 .
C(24) H(8) 3.1612 .
C(24) H(18) 2.4782 .
C(24) H(19) 2.7569 .
C(24) H(20) 2.7788 .
C(24) H(21) 3.3446 .
C(24) H(22) 3.3526 .
C(24) H(23) 3.3360 .
C(24) H(24) 2.5826 .
C(24) H(25) 2.9691 .
C(24) H(30) 2.0536 .
C(24) H(31) 2.0538 .
C(25) H(2) 2.9795 .
C(25) H(3) 3.2845 .
C(25) H(4) 2.6461 .
C(25) H(10) 3.0035 .
C(25) H(11) 2.9299 .
C(25) H(20) 2.9449 .
C(25) H(21) 3.5176 .
C(25) H(27) 2.8811 55602
C(25) H(29) 2.6886 .
C(26) H(2) 2.9248 .
C(26) H(3) 2.6098 .
C(26) H(4) 3.2062 .
C(26) H(15) 3.0747 54602
C(26) H(22) 3.2697 55602
C(26) H(27) 3.4596 55602
C(26) H(34) 2.0204 .
C(26) H(35) 2.0093 .
C(26) H(36) 2.0152 .
C(27) H(2) 3.0544 54602
C(27) H(10) 2.6978 .
C(27) H(20) 2.8181 54602
C(27) H(21) 3.5202 54602
C(27) H(22) 2.5940 .
C(28) H(5) 2.7768 .
C(28) H(13) 2.7871 .
C(28) H(14) 3.1448 .
C(28) H(15) 3.2947 .
C(28) H(16) 2.0233 .
C(28) H(17) 2.0231 .
C(28) H(18) 3.3625 .
C(28) H(19) 2.8173 .
C(28) H(32) 2.0071 .
C(28) H(33) 2.0085 .
C(29) H(6) 2.5655 .
C(29) H(18) 2.5796 .
C(29) H(19) 3.5581 .
C(29) H(22) 2.1100 .
C(29) H(23) 3.5483 65501
C(29) H(24) 2.8431 .
C(29) H(25) 2.8603 .
C(29) H(26) 2.0077 .
C(30) H(5) 2.4197 .
C(30) H(6) 3.4531 .
C(30) H(7) 3.5626 65501
C(30) H(14) 3.0804 65501
C(30) H(16) 2.6679 .
C(30) H(17) 3.3440 .
C(30) H(18) 2.0237 .
C(30) H(19) 2.0247 .
C(30) H(36) 3.3142 65601
C(31) H(2) 3.3721 .
C(31) H(3) 2.6957 .
C(31) H(5) 3.0192 55401
C(31) H(15) 3.3221 54602
C(31) H(17) 3.4759 54602
C(31) H(22) 3.3791 55602
C(31) H(32) 3.3793 55401
C(31) H(33) 3.4424 45401
H(2) C(3) 3.1199 55602
H(2) C(7) 3.5708 55602
H(2) C(12) 3.0909 55602
H(2) C(27) 3.0544 55602
H(3) O(19) 3.1244 65501
H(3) C(8) 3.4060 65501
H(3) C(20) 3.1014 65501
H(4) C(8) 3.3976 65501
H(4) C(12) 3.2137 65501
H(4) C(21) 3.1122 65501
H(5) C(31) 3.0192 55601
H(7) C(18) 3.1220 45501
H(7) C(30) 3.5626 45501
H(8) C(18) 3.3413 45501
H(9) O(19) 2.8269 45602
H(10) C(6) 3.1684 54602
H(11) C(6) 3.2066 45501
H(12) O(19) 2.4968 45602
H(12) C(17) 3.2694 45501
H(12) C(20) 3.5443 45602
H(14) C(18) 3.2029 45501
H(14) C(30) 3.0804 45501
H(15) O(2) 2.8351 55602
H(15) O(19) 3.1685 45602
H(15) C(20) 3.4012 55602
H(15) C(26) 3.0747 55602
H(15) C(31) 3.3221 55602
H(16) O(2) 3.0384 55602
H(16) O(19) 2.9613 55602
H(16) C(13) 3.0931 65501
H(16) C(20) 3.2713 55602
H(17) O(2) 3.0605 55602
H(17) C(31) 3.4759 55602
H(18) C(9) 3.5593 65501
H(19) C(11) 3.4321 65501
H(19) C(13) 3.2236 65501
H(20) C(27) 2.8181 55602
H(21) C(6) 3.0388 45501
H(21) C(27) 3.5202 55602
H(22) O(2) 3.5420 54602
H(22) C(26) 3.2697 54602
H(22) C(31) 3.3791 54602
H(23) O(1) 3.2601 45501
H(23) C(3) 3.2882 45501
H(23) C(22) 3.1531 45501
H(23) C(29) 3.5483 45501
H(25) C(6) 3.5618 54602
H(25) C(22) 3.5635 45501
H(26) C(23) 3.5344 65501
H(27) O(1) 3.1082 54602
H(27) C(6) 2.8897 54602
H(27) C(14) 2.7450 54602
H(27) C(21) 3.2290 54602
H(27) C(25) 2.8811 54602
H(27) C(26) 3.4596 54602
H(28) C(6) 3.0614 64602
H(28) C(21) 3.4345 54602
H(29) C(21) 3.3989 54602
H(31) C(23) 3.5863 65501
H(32) C(31) 3.3793 55601
H(33) C(13) 3.1145 65501
H(33) C(31) 3.4424 65601
H(34) O(16) 3.5736 55401
H(34) O(19) 3.1003 65501
H(34) C(9) 3.4044 55401
H(34) C(13) 3.5256 54602
H(34) C(15) 3.4907 54602
H(35) O(16) 2.8450 55401
H(35) C(22) 3.3560 55602
H(36) O(16) 3.5403 55401
H(36) C(9) 3.4053 55401
H(36) C(22) 3.5965 55602
H(36) C(30) 3.3142 45401

loop_
_geom_torsion_atom_site_label_1
_geom_torsion_atom_site_label_2
_geom_torsion_atom_site_label_3
_geom_torsion_atom_site_label_4
_geom_torsion
C(25) O(1) C(7) C(3) 111.9(2)
C(25) O(1) C(7) C(5) -126.9(2)
C(25) O(1) C(7) C(12) -6.5(2)
C(7) O(1) C(25) C(8) 3.1(3)
C(7) O(1) C(25) C(14) -175.6(2)
C(26) O(2) C(20) O(19) 178.5(3)
C(26) O(2) C(20) C(8) -0.8(4)
C(20) O(2) C(26) C(14) -1.0(4)
C(20) O(2) C(26) C(31) 177.3(3)
C(22) C(3) C(7) O(1) 107.4(3)
C(22) C(3) C(7) C(5) -10.1(4)
C(22) C(3) C(7) C(12) -140.4(3)
C(27) C(3) C(7) O(1) -68.1(3)
C(27) C(3) C(7) C(5) 174.4(2)
C(27) C(3) C(7) C(12) 44.1(3)
C(7) C(3) C(22) C(29) -3.1(5)
C(27) C(3) C(22) C(29) 172.2(3)
C(11) C(4) C(10) C(9) -69.5(3)
C(11) C(4) C(10) C(18) 168.8(2)
C(11) C(4) C(10) C(24) 55.1(3)
C(15) C(4) C(10) C(9) 60.2(3)
C(15) C(4) C(10) C(18) -61.5(3)
C(15) C(4) C(10) C(24) -175.3(2)
C(10) C(4) C(11) C(21) -63.9(3)
C(15) C(4) C(11) C(21) 161.1(2)
C(10) C(4) C(15) C(13) -76.5(3)
C(10) C(4) C(15) C(17) 55.8(3)
C(11) C(4) C(15) C(13) 54.0(3)
C(11) C(4) C(15) C(17) -173.7(2)
C(21) C(5) C(7) O(1) 48.9(2)
C(21) C(5) C(7) C(3) 163.7(2)
C(21) C(5) C(7) C(12) -65.9(3)
C(23) C(5) C(7) O(1) 167.8(2)
C(23) C(5) C(7) C(3) -77.4(2)
C(23) C(5) C(7) C(12) 53.0(2)
C(24) C(5) C(7) O(1) -71.3(2)
C(24) C(5) C(7) C(3) 43.4(3)
C(24) C(5) C(7) C(12) 173.8(2)
C(7) C(5) C(21) C(11) -168.1(2)
C(23) C(5) C(21) C(11) 74.8(3)
C(24) C(5) C(21) C(11) -49.6(3)
C(7) C(5) C(24) C(10) 164.4(2)
C(7) C(5) C(24) C(29) -64.7(3)
C(21) C(5) C(24) C(10) 45.1(3)
C(21) C(5) C(24) C(29) 176.1(2)
C(23) C(5) C(24) C(10) -78.0(3)
C(23) C(5) C(24) C(29) 53.0(3)
O(1) C(7) C(12) C(8) 7.2(3)
C(3) C(7) C(12) C(8) -104.6(3)
C(5) C(7) C(12) C(8) 124.6(2)
C(20) C(8) C(12) C(7) 177.2(3)
C(25) C(8) C(12) C(7) -5.8(3)
C(12) C(8) C(20) O(2) 178.9(3)
C(12) C(8) C(20) O(19) -0.3(6)
C(25) C(8) C(20) O(2) 2.3(4)
C(25) C(8) C(20) O(19) -176.9(3)
C(12) C(8) C(25) O(1) 1.9(3)
C(12) C(8) C(25) C(14) -179.3(3)
C(20) C(8) C(25) O(1) 179.1(2)
C(20) C(8) C(25) C(14) -2.1(4)
C(4) C(10) C(18) C(30) 83.0(3)
C(9) C(10) C(18) C(30) -40.4(3)
C(24) C(10) C(18) C(30) -162.1(2)
C(4) C(10) C(24) C(5) -47.4(3)
C(4) C(10) C(24) C(29) -175.8(2)
C(9) C(10) C(24) C(5) 76.9(3)
C(9) C(10) C(24) C(29) -51.4(3)
C(18) C(10) C(24) C(5) -163.6(2)
C(18) C(10) C(24) C(29) 68.0(3)
C(4) C(11) C(21) C(5) 60.4(3)
C(6) C(14) C(25) O(1) -0.8(4)
C(6) C(14) C(25) C(8) -179.5(3)
C(26) C(14) C(25) O(1) 178.9(2)
C(26) C(14) C(25) C(8) 0.2(4)
C(6) C(14) C(26) O(2) -178.9(3)
C(6) C(14) C(26) C(31) 3.0(5)
C(25) C(14) C(26) O(2) 1.3(4)
C(25) C(14) C(26) C(31) -176.7(3)
C(4) C(15) C(17) C(28) -75.3(3)
C(13) C(15) C(17) C(28) 59.7(3)
C(15) C(17) C(28) O(16) -99.8(3)
C(15) C(17) C(28) C(30) 80.4(3)
C(10) C(18) C(30) C(28) -54.6(4)
C(3) C(22) C(29) C(24) -18.8(4)
C(5) C(24) C(29) C(22) 52.3(3)
C(10) C(24) C(29) C(22) -174.6(2)
O(16) C(28) C(30) C(18) 156.2(3)
C(17) C(28) C(30) C(18) -24.1(4)
